data_1574842
loop_
_publ_author_name
'Nguyen, Tri Minh'
'Tawfik, Sherif Abdulkader'
'Tran, Truyen'
'Gupta, Sunil'
'Rana, Santu'
'Venkatesh, Svetha'

_publ_section_title
;
 The search for superionic solid-state electrolytes using a
 physics-informed generative model.
;
_journal_issue 17
_journal_name_full 'Materials horizons'
_journal_page_first 6945
_journal_page_last 6955
_journal_paper_doi 10.1039/d5mh00767d
_journal_volume 12
_journal_year 2025
_chemical_formula_structural KBr
_chemical_formula_sum 'Br4 K4'
_space_group_IT_number 1
_space_group_name_Hall 'P 1'
_space_group_name_H-M_alt 'P 1'
_symmetry_Int_Tables_number 1
_symmetry_space_group_name_H-M 'P 1'
_audit_update_record
;
2025-04-08 deposited with the CCDC.	2025-06-06 downloaded from the CCDC.
;
_cell_angle_alpha 89.99999975
_cell_angle_beta 89.99997314
_cell_angle_gamma 89.99996671
_cell_formula_units_Z 4
_cell_length_a 7.97653216
_cell_length_b 4.63198529
_cell_length_c 8.22376751
_cell_volume 303.845
_cod_data_source_file d5mh00767d3.cif
_cod_data_source_block KBr_CCDC1
_cod_depositor_comments 'Adding full bibliography for 1574820--1574854.cif.'
_cod_original_cell_volume 303.84501508
_cod_original_formula_sum 'K4 Br4'
_cod_database_code 1574842

loop_
_symmetry_equiv_pos_site_id
_symmetry_equiv_pos_as_xyz
1 'x, y, z'

loop_
_atom_site_type_symbol
_atom_site_label
_atom_site_symmetry_multiplicity
_atom_site_fract_x
_atom_site_fract_y
_atom_site_fract_z
_atom_site_occupancy
K K0 1 0.08453750 0.74737835 0.98765076 1
K K1 1 0.58453765 0.25262234 0.98765060 1
K K2 1 0.91546253 0.25262276 0.48765075 1
K K3 1 0.41546233 0.74737691 0.48765076 1
Br Br4 1 0.24903657 0.24784598 0.73788332 1
Br Br5 1 0.74903657 0.75215438 0.73788300 1
Br Br6 1 0.75096334 0.75215416 0.23788334 1
Br Br7 1 0.25096351 0.24784512 0.23788331 1
